data_1570586
loop_
_publ_author_name
'Das, Kousik'
'Pedada, Abhilash'
'Singha, Tushar'
'Hari, Durga Prasad'

_publ_section_title
;
 Strain-enabled radical spirocyclization cascades: rapid access to
 spirocyclobutyl lactones and - lactams.
;
_journal_issue 9
_journal_name_full 'Chemical science'
_journal_page_first 3182
_journal_page_last 3191
_journal_paper_doi 10.1039/d3sc05700c
_journal_volume 15
_journal_year 2024
_chemical_formula_sum 'C26 H25 N O3 S Se'
_chemical_formula_weight 510.49
_space_group_crystal_system monoclinic
_space_group_IT_number 14
_space_group_name_Hall '-P 2yn'
_space_group_name_H-M_alt 'P 1 21/n 1'
_atom_sites_solution_hydrogens geom
_audit_creation_method SHELXL-2019/1
_audit_update_record
;
2023-04-28 deposited with the CCDC.	2023-12-21 downloaded from the CCDC.
;
_cell_angle_alpha 90
_cell_angle_beta 99.543(12)
_cell_angle_gamma 90
_cell_formula_units_Z 4
_cell_length_a 14.879(6)
_cell_length_b 8.126(3)
_cell_length_c 19.752(7)
_cell_measurement_reflns_used 8782
_cell_measurement_temperature 293(2)
_cell_measurement_theta_max 21.6833
_cell_measurement_theta_min 2.7108
_cell_volume 2355.1(15)
_computing_structure_refinement 'SHELXL-2019/1 (Sheldrick, 2019)'
_diffrn_ambient_temperature 293(2)
_diffrn_measured_fraction_theta_full 0.999
_diffrn_measured_fraction_theta_max 0.999
_diffrn_measurement_device_type 'Bruker D8 Quest'
_diffrn_radiation_type MoK\a
_diffrn_radiation_wavelength 0.71076
_diffrn_reflns_av_R_equivalents 0.0887
_diffrn_reflns_av_unetI/netI 0.0393
_diffrn_reflns_Laue_measured_fraction_full 0.999
_diffrn_reflns_Laue_measured_fraction_max 0.999
_diffrn_reflns_limit_h_max 19
_diffrn_reflns_limit_h_min -19
_diffrn_reflns_limit_k_max 10
_diffrn_reflns_limit_k_min -10
_diffrn_reflns_limit_l_max 24
_diffrn_reflns_limit_l_min -25
_diffrn_reflns_number 57675
_diffrn_reflns_point_group_measured_fraction_full 0.999
_diffrn_reflns_point_group_measured_fraction_max 0.999
_diffrn_reflns_theta_full 25.243
_diffrn_reflns_theta_max 27.160
_diffrn_reflns_theta_min 2.716
_exptl_absorpt_coefficient_mu 1.711
_exptl_crystal_colour colourless
_exptl_crystal_density_diffrn 1.440
_exptl_crystal_description block
_exptl_crystal_F_000 1048
_refine_diff_density_max 0.767
_refine_diff_density_min -0.521
_refine_diff_density_rms 0.070
_refine_ls_extinction_method none
_refine_ls_goodness_of_fit_ref 1.122
_refine_ls_hydrogen_treatment constr
_refine_ls_matrix_type full
_refine_ls_number_parameters 292
_refine_ls_number_reflns 5224
_refine_ls_number_restraints 0
_refine_ls_restrained_S_all 1.122
_refine_ls_R_factor_all 0.1028
_refine_ls_R_factor_gt 0.0759
_refine_ls_shift/su_max 0.025
_refine_ls_shift/su_mean 0.001
_refine_ls_structure_factor_coef Fsqd
_refine_ls_weighting_details 'w=1/[\s^2^(Fo^2^)+(0.0570P)^2^+4.7670P] where P=(Fo^2^+2Fc^2^)/3'
_refine_ls_weighting_scheme calc
_refine_ls_wR_factor_gt 0.1560
_refine_ls_wR_factor_ref 0.1685
_reflns_Friedel_coverage 0.000
_reflns_number_gt 3971
_reflns_number_total 5224
_reflns_threshold_expression 'I > 2\s(I)'
_cod_data_source_file d3sc05700c2.cif
_cod_data_source_block rc_32_reduced1_a
_cod_depositor_comments 'Adding full bibliography for 1570586--1570587.cif.'
_cod_original_cell_volume 2355.0(16)
_cod_original_sg_symbol_H-M 'P 21/n'
_cod_database_code 1570586
_shelx_shelxl_version_number 2019/1
_shelx_space_group_comment
;
The symmetry employed for this shelxl refinement is uniquely defined
by the following loop, which should always be used as a source of
symmetry information in preference to the above space-group names.
They are only intended as comments.
;

loop_
_space_group_symop_operation_xyz
'x, y, z'
'-x+1/2, y+1/2, -z+1/2'
'-x, -y, -z'
'x-1/2, -y-1/2, z-1/2'

loop_
_atom_site_label
_atom_site_type_symbol
_atom_site_fract_x
_atom_site_fract_y
_atom_site_fract_z
_atom_site_U_iso_or_equiv
_atom_site_adp_type
_atom_site_occupancy
_atom_site_site_symmetry_order
_atom_site_calc_flag
_atom_site_refinement_flags_posn
_atom_site_refinement_flags_adp
_atom_site_refinement_flags_occupancy
_atom_site_disorder_assembly
_atom_site_disorder_group
S1 S 0.56856(9) -0.09020(15) 0.63026(8) 0.0578(4) Uani 1 1 d . . . . .
O1 O 0.3921(4) 0.1747(5) 0.7728(2) 0.0802(13) Uani 1 1 d . . . . .
N1 N 0.3727(3) 0.4453(5) 0.7373(2) 0.0502(10) Uani 1 1 d . . . . .
Se1 Se 0.35973(4) 0.65554(6) 0.51287(3) 0.0562(2) Uani 1 1 d . . . . .
O2 O 0.5437(3) -0.1638(6) 0.6912(3) 0.1067(19) Uani 1 1 d . . . . .
O3 O 0.5576(3) -0.1831(6) 0.5693(3) 0.112(2) Uani 1 1 d . . . . .
C1 C 0.2470(3) 0.5591(6) 0.4709(2) 0.0482(11) Uani 1 1 d . . . . .
C2 C 0.1668(4) 0.6161(8) 0.4884(4) 0.0768(19) Uani 1 1 d . . . . .
H2 H 0.167791 0.689991 0.524456 0.092 Uiso 1 1 calc R U . . .
C3 C 0.0846(5) 0.5625(12) 0.4517(6) 0.108(3) Uani 1 1 d . . . . .
H3 H 0.030217 0.603322 0.462341 0.130 Uiso 1 1 calc R U . . .
C4 C 0.0825(6) 0.4488(12) 0.3993(5) 0.107(3) Uani 1 1 d . . . . .
H4 H 0.027185 0.413527 0.374488 0.129 Uiso 1 1 calc R U . . .
C5 C 0.1623(6) 0.3897(10) 0.3847(4) 0.092(2) Uani 1 1 d . . . . .
H5 H 0.161705 0.311329 0.350331 0.110 Uiso 1 1 calc R U . . .
C6 C 0.2434(4) 0.4439(7) 0.4198(3) 0.0657(15) Uani 1 1 d . . . . .
H6 H 0.297326 0.401943 0.408845 0.079 Uiso 1 1 calc R U . . .
C7 C 0.4192(3) 0.4632(6) 0.5593(2) 0.0489(11) Uani 1 1 d . . . . .
H7A H 0.417274 0.373927 0.526514 0.059 Uiso 1 1 calc R U . . .
H7B H 0.482753 0.489132 0.575700 0.059 Uiso 1 1 calc R U . . .
C8 C 0.3758(3) 0.4064(6) 0.6192(2) 0.0434(10) Uani 1 1 d . . . . .
H8 H 0.312394 0.377895 0.601109 0.052 Uiso 1 1 calc R U . . .
C9 C 0.3745(4) 0.5363(6) 0.6744(2) 0.0520(12) Uani 1 1 d . . . . .
H9A H 0.428420 0.605133 0.678580 0.062 Uiso 1 1 calc R U . . .
H9B H 0.320949 0.605533 0.663573 0.062 Uiso 1 1 calc R U . . .
C10 C 0.3919(4) 0.2817(6) 0.7294(3) 0.0523(12) Uani 1 1 d . . . . .
C11 C 0.4187(3) 0.2582(5) 0.6599(2) 0.0447(11) Uani 1 1 d . . . . .
C12 C 0.3658(3) 0.5275(6) 0.7993(2) 0.0506(12) Uani 1 1 d . . . . .
C13 C 0.3647(4) 0.6969(7) 0.8009(3) 0.0643(15) Uani 1 1 d . . . . .
H13 H 0.366915 0.755708 0.760798 0.077 Uiso 1 1 calc R U . . .
C14 C 0.3605(4) 0.7808(8) 0.8610(3) 0.0724(17) Uani 1 1 d . . . . .
H14 H 0.359803 0.895240 0.861079 0.087 Uiso 1 1 calc R U . . .
C15 C 0.3574(5) 0.6971(9) 0.9199(4) 0.084(2) Uani 1 1 d . . . . .
H15 H 0.354815 0.752804 0.960711 0.101 Uiso 1 1 calc R U . . .
C16 C 0.3580(8) 0.5328(11) 0.9181(4) 0.128(4) Uani 1 1 d . . . . .
H16 H 0.355916 0.474518 0.958346 0.154 Uiso 1 1 calc R U . . .
C17 C 0.3616(7) 0.4474(9) 0.8588(3) 0.106(3) Uani 1 1 d . . . . .
H17 H 0.361112 0.332940 0.859375 0.128 Uiso 1 1 calc R U . . .
C18 C 0.4056(3) 0.0873(6) 0.6265(3) 0.0544(13) Uani 1 1 d . . . . .
H18A H 0.361217 0.084993 0.584530 0.065 Uiso 1 1 calc R U . . .
H18B H 0.393679 0.000907 0.657711 0.065 Uiso 1 1 calc R U . . .
C19 C 0.5240(3) 0.2322(6) 0.6662(3) 0.0509(12) Uani 1 1 d . . . . .
H19A H 0.555787 0.325133 0.650258 0.061 Uiso 1 1 calc R U . . .
H19B H 0.553362 0.196850 0.711347 0.061 Uiso 1 1 calc R U . . .
C20 C 0.5054(3) 0.0934(6) 0.6143(3) 0.0529(12) Uani 1 1 d . . . . .
H20 H 0.508302 0.134075 0.568022 0.063 Uiso 1 1 calc R U . . .
C21 C 0.6828(3) -0.0283(6) 0.6513(3) 0.0477(11) Uani 1 1 d . . . . .
C22 C 0.7213(4) -0.0122(7) 0.7195(3) 0.0630(14) Uani 1 1 d . . . . .
H22 H 0.687532 -0.036107 0.753867 0.076 Uiso 1 1 calc R U . . .
C23 C 0.8106(5) 0.0400(8) 0.7360(4) 0.0775(18) Uani 1 1 d . . . . .
H23 H 0.837096 0.052252 0.781819 0.093 Uiso 1 1 calc R U . . .
C24 C 0.8595(5) 0.0731(9) 0.6858(5) 0.087(2) Uani 1 1 d . . . . .
H24 H 0.919354 0.109503 0.697319 0.105 Uiso 1 1 calc R U . . .
C25 C 0.8219(5) 0.0538(10) 0.6184(4) 0.094(2) Uani 1 1 d . . . . .
H25 H 0.856993 0.073409 0.584404 0.112 Uiso 1 1 calc R U . . .
C26 C 0.7327(4) 0.0056(8) 0.6004(3) 0.0708(16) Uani 1 1 d . . . . .
H26 H 0.706511 -0.003955 0.554445 0.085 Uiso 1 1 calc R U . . .

loop_
_atom_site_aniso_label
_atom_site_aniso_U_11
_atom_site_aniso_U_22
_atom_site_aniso_U_33
_atom_site_aniso_U_23
_atom_site_aniso_U_13
_atom_site_aniso_U_12
S1 0.0513(7) 0.0291(6) 0.0865(10) -0.0073(6) -0.0078(7) 0.0040(5)
O1 0.136(4) 0.044(2) 0.066(2) 0.0187(19) 0.032(3) 0.017(2)
N1 0.068(3) 0.035(2) 0.051(2) 0.0014(18) 0.019(2) 0.0056(19)
Se1 0.0684(4) 0.0397(3) 0.0587(3) 0.0115(2) 0.0054(2) 0.0038(2)
O2 0.081(3) 0.071(3) 0.163(5) 0.054(3) 0.006(3) -0.001(2)
O3 0.080(3) 0.087(4) 0.156(5) -0.074(3) -0.022(3) 0.013(3)
C1 0.057(3) 0.039(3) 0.051(3) 0.014(2) 0.015(2) 0.012(2)
C2 0.070(4) 0.066(4) 0.102(5) 0.009(4) 0.038(4) 0.016(3)
C3 0.054(4) 0.098(6) 0.178(9) 0.036(6) 0.034(5) 0.013(4)
C4 0.083(6) 0.098(7) 0.128(7) 0.034(6) -0.019(5) -0.009(5)
C5 0.093(5) 0.095(6) 0.079(5) 0.003(4) -0.016(4) -0.004(4)
C6 0.072(4) 0.064(4) 0.059(3) -0.005(3) 0.006(3) 0.014(3)
C7 0.052(3) 0.047(3) 0.047(3) 0.004(2) 0.006(2) 0.011(2)
C8 0.045(3) 0.037(2) 0.046(3) 0.000(2) 0.004(2) 0.005(2)
C9 0.069(3) 0.037(2) 0.052(3) 0.002(2) 0.017(2) 0.006(2)
C10 0.064(3) 0.038(3) 0.056(3) 0.013(2) 0.012(2) 0.009(2)
C11 0.053(3) 0.033(2) 0.048(3) -0.001(2) 0.008(2) 0.008(2)
C12 0.057(3) 0.051(3) 0.048(3) -0.002(2) 0.021(2) 0.004(2)
C13 0.077(4) 0.049(3) 0.071(4) -0.004(3) 0.025(3) 0.005(3)
C14 0.073(4) 0.063(4) 0.085(5) -0.020(3) 0.024(3) 0.000(3)
C15 0.112(6) 0.080(5) 0.066(4) -0.019(4) 0.029(4) 0.005(4)
C16 0.249(12) 0.084(6) 0.067(5) 0.003(4) 0.071(6) 0.011(7)
C17 0.214(10) 0.053(4) 0.068(4) 0.004(3) 0.066(5) 0.003(5)
C18 0.057(3) 0.037(2) 0.065(3) -0.005(2) -0.001(2) 0.001(2)
C19 0.060(3) 0.033(2) 0.055(3) -0.007(2) -0.002(2) 0.002(2)
C20 0.056(3) 0.041(3) 0.060(3) -0.002(2) 0.004(2) 0.007(2)
C21 0.052(3) 0.032(2) 0.054(3) -0.004(2) -0.005(2) 0.004(2)
C22 0.062(3) 0.054(3) 0.068(4) -0.009(3) -0.002(3) 0.003(3)
C23 0.072(4) 0.074(4) 0.078(4) -0.016(4) -0.012(3) 0.004(3)
C24 0.064(4) 0.067(4) 0.123(6) -0.010(4) -0.009(4) -0.006(3)
C25 0.083(5) 0.088(5) 0.116(6) 0.033(5) 0.036(5) -0.013(4)
C26 0.075(4) 0.070(4) 0.063(4) 0.015(3) -0.001(3) 0.002(3)

loop_
_atom_type_symbol
_atom_type_description
_atom_type_scat_dispersion_real
_atom_type_scat_dispersion_imag
_atom_type_scat_source
C C 0.0033 0.0016 'International Tables Vol C Tables 4.2.6.8 and 6.1.1.4'
H H 0.0000 0.0000 'International Tables Vol C Tables 4.2.6.8 and 6.1.1.4'
N N 0.0061 0.0033 'International Tables Vol C Tables 4.2.6.8 and 6.1.1.4'
O O 0.0106 0.0060 'International Tables Vol C Tables 4.2.6.8 and 6.1.1.4'
S S 0.1246 0.1234 'International Tables Vol C Tables 4.2.6.8 and 6.1.1.4'
Se Se -0.0929 2.2259 'International Tables Vol C Tables 4.2.6.8 and 6.1.1.4'

loop_
_geom_angle_atom_site_label_1
_geom_angle_atom_site_label_2
_geom_angle_atom_site_label_3
_geom_angle
_geom_angle_site_symmetry_1
_geom_angle_site_symmetry_3
_geom_angle_publ_flag
O3 S1 O2 118.7(4) . . ?
O3 S1 C21 109.0(3) . . ?
O2 S1 C21 107.1(3) . . ?
O3 S1 C20 108.6(3) . . ?
O2 S1 C20 107.2(3) . . ?
C21 S1 C20 105.4(2) . . ?
C10 N1 C12 127.1(4) . . ?
C10 N1 C9 111.2(4) . . ?
C12 N1 C9 121.0(4) . . ?
C1 Se1 C7 99.9(2) . . ?
C6 C1 C2 118.9(6) . . ?
C6 C1 Se1 121.6(4) . . ?
C2 C1 Se1 119.3(5) . . ?
C1 C2 C3 119.4(7) . . ?
C4 C3 C2 120.7(7) . . ?
C5 C4 C3 118.9(8) . . ?
C4 C5 C6 120.8(8) . . ?
C5 C6 C1 121.3(6) . . ?
C8 C7 Se1 113.2(3) . . ?
C7 C8 C9 114.0(4) . . ?
C7 C8 C11 117.3(4) . . ?
C9 C8 C11 102.9(4) . . ?
N1 C9 C8 105.4(4) . . ?
O1 C10 N1 125.8(5) . . ?
O1 C10 C11 125.5(5) . . ?
N1 C10 C11 108.6(4) . . ?
C10 C11 C8 103.3(4) . . ?
C10 C11 C18 118.2(4) . . ?
C8 C11 C18 118.3(4) . . ?
C10 C11 C19 111.0(4) . . ?
C8 C11 C19 118.2(4) . . ?
C18 C11 C19 88.1(3) . . ?
C17 C12 C13 117.3(5) . . ?
C17 C12 N1 123.0(5) . . ?
C13 C12 N1 119.7(5) . . ?
C12 C13 C14 121.1(6) . . ?
C15 C14 C13 120.3(6) . . ?
C16 C15 C14 118.5(6) . . ?
C15 C16 C17 122.1(7) . . ?
C12 C17 C16 120.8(7) . . ?
C11 C18 C20 88.9(4) . . ?
C20 C19 C11 88.8(4) . . ?
C19 C20 C18 89.5(4) . . ?
C19 C20 S1 118.5(4) . . ?
C18 C20 S1 116.3(4) . . ?
C26 C21 C22 120.5(5) . . ?
C26 C21 S1 120.3(4) . . ?
C22 C21 S1 119.1(4) . . ?
C21 C22 C23 119.2(6) . . ?
C24 C23 C22 120.1(6) . . ?
C23 C24 C25 120.6(7) . . ?
C24 C25 C26 120.5(7) . . ?
C21 C26 C25 119.0(6) . . ?

loop_
_geom_bond_atom_site_label_1
_geom_bond_atom_site_label_2
_geom_bond_distance
_geom_bond_site_symmetry_2
_geom_bond_publ_flag
S1 O3 1.408(5) . ?
S1 O2 1.445(5) . ?
S1 C21 1.755(5) . ?
S1 C20 1.763(5) . ?
O1 C10 1.221(6) . ?
N1 C10 1.374(6) . ?
N1 C12 1.413(6) . ?
N1 C9 1.451(6) . ?
Se1 C1 1.911(5) . ?
Se1 C7 1.949(5) . ?
C1 C6 1.373(7) . ?
C1 C2 1.377(7) . ?
C2 C3 1.385(11) . ?
C3 C4 1.383(12) . ?
C4 C5 1.356(12) . ?
C5 C6 1.360(9) . ?
C7 C8 1.510(7) . ?
C8 C9 1.520(6) . ?
C8 C11 1.528(6) . ?
C10 C11 1.503(7) . ?
C11 C18 1.537(7) . ?
C11 C19 1.565(7) . ?
C12 C17 1.354(8) . ?
C12 C13 1.377(7) . ?
C13 C14 1.379(8) . ?
C14 C15 1.356(9) . ?
C15 C16 1.336(10) . ?
C16 C17 1.371(9) . ?
C18 C20 1.544(7) . ?
C19 C20 1.518(7) . ?
C21 C26 1.373(8) . ?
C21 C22 1.380(7) . ?
C22 C23 1.381(8) . ?
C23 C24 1.351(10) . ?
C24 C25 1.366(10) . ?
C25 C26 1.373(9) . ?

loop_
_shelx_include_file_name
_shelx_include_file
_shelx_include_file_checksum
rc_32_reduced1_a.bodd
;

!ATOM S1!

!ATOM O1!
!INVARIOMNAME O2c[1c1c]_0!
BEDE O1 C10 0.714 20.329 30.186 40.559
LONE O1 9 20.833 30.323 40.559 0.444  98.31

!ATOM N1!
!INVARIOMNAME N2c@6c1c_0!
BEDE N1 C10 0.674 20.617 30.218 40.562
BEDE N1 C12 0.774 20.378 30.304 40.567
BEDE N1 C9 0.765 20.521 30.342 40.567
LONE N1 6 20.722 30.339 40.567 0.459

!ATOM SE1!

!ATOM O2!
!INVARIOMNAME O2s[2o1c1c]_0!
BEDE O2 S1 0.604 20.393 30.167 40.584
LONE O2 9 20.814 30.309 40.584 0.318 177.27

!ATOM O3!
!INVARIOMNAME O2s[2s1o1o]_0!
BEDE O3 S1 0.600 20.533 30.182 40.553
LONE O3 9 21.107 30.326 40.553 0.332 147.46

!ATOM C1!

!ATOM C2!
!INVARIOMNAME 6-C#6c[#6c1br]#6c[#6c1c]1h_0!
BEDE C2 C1 0.785 20.409 30.078 40.405
BEDE C2 C3 0.888 20.590 30.108 40.405
BEDE C2 H2 0.310 20.788 30.319 40.405

!ATOM H2!
!INVARIOMNAME H@6c&6-C#6c[2s#6n]#6c[#6n1h]1h_0!
BEDE H2 C2 0.493 20.455 30.341 40.558

!ATOM C3!
!INVARIOMNAME 6-C#6c[#6c1br]#6c[#6c1br]1h_0!
BEDE C3 H3 0.330 20.652 30.426 40.456
BEDE C3 C2 0.923 20.597 30.119 40.456
BEDE C3 C4 0.920 20.597 30.119 40.456

!ATOM H3!
!INVARIOMNAME H@6c&6-C#6c[2s#6n]#6c[#6n1h]1h_0!
BEDE H3 C3 0.493 20.455 30.341 40.558

!ATOM C4!
!INVARIOMNAME 6-C#6c[#6c1br]#6c[#6c1br]1h_0!
BEDE C4 H4 0.330 20.652 30.426 40.456
BEDE C4 C3 0.920 20.597 30.119 40.456
BEDE C4 C5 0.900 20.597 30.119 40.456

!ATOM H4!
!INVARIOMNAME H@6c&6-C#6c[2s#6n]#6c[#6n1h]1h_0!
BEDE H4 C4 0.493 20.455 30.341 40.558

!ATOM C5!
!INVARIOMNAME 6-C#6c[#6c1br]#6c[#6c1br]1h_0!
BEDE C5 H5 0.330 20.652 30.426 40.456
BEDE C5 C4 0.900 20.597 30.119 40.456
BEDE C5 C6 0.908 20.597 30.119 40.456

!ATOM H5!
!INVARIOMNAME H@6c&6-C#6c[2s#6n]#6c[#6n1h]1h_0!
BEDE H5 C5 0.493 20.455 30.341 40.558

!ATOM C6!
!INVARIOMNAME 6-C#6c[#6c1br]#6c[#6c1c]1h_0!
BEDE C6 C1 0.780 20.409 30.078 40.405
BEDE C6 C5 0.873 20.590 30.108 40.405
BEDE C6 H6 0.310 20.788 30.319 40.405

!ATOM H6!
!INVARIOMNAME H@6c&6-C#6c[2s#6n]#6c[#6n1h]1h_0!
BEDE H6 C6 0.493 20.455 30.341 40.558

!ATOM C7!

!ATOM H7A!
!INVARIOMNAME H1c[1f1f1c]&C1f1f1c1h_0!
BEDE H7A C7 0.375 20.466 30.229 40.529

!ATOM H7B!
!INVARIOMNAME H1c[1f1f1c]&C1f1f1c1h_0!
BEDE H7B C7 0.375 20.466 30.229 40.529

!ATOM C8!
!INVARIOMNAME 3-C#3c[#3c1c1c]#3c[#3c1c1c]1c1h_0!
BEDE C8 H8 0.357 20.767 30.347 40.565
BEDE C8 C7 1.072 20.463 30.265 40.565
BEDE C8 C9 0.787 20.503 30.386 40.565
BEDE C8 C11 0.792 20.503 30.386 40.565

!ATOM H8!
!INVARIOMNAME H1c[@5c1c1c]&C@5c1c1c1h_0!
BEDE H8 C8 0.356 20.456 30.306 40.570

!ATOM C9!
!INVARIOMNAME C1n1c1h1h_0!
BEDE C9 H9A 0.343 20.708 30.435 40.576
BEDE C9 H9B 0.343 20.708 30.435 40.576
BEDE C9 N1 1.026 20.488 30.461 40.576
BEDE C9 C8 0.855 20.517 30.317 40.576

!ATOM H9A!
!INVARIOMNAME H1c[1n1c1h]&C1n1c1h1h_0!
BEDE H9A C9 0.476 20.559 30.346 40.576

!ATOM H9B!
!INVARIOMNAME H1c[1n1c1h]&C1n1c1h1h_0!
BEDE H9B C9 0.476 20.559 30.346 40.576

!ATOM C10!
!INVARIOMNAME 4-C2o#4n[#4c1c]#4c[#4c1h1h]_0!
BEDE C10 C11 1.116 20.388 30.340 40.554
BEDE C10 N1 0.923 20.314 30.445 40.554
BEDE C10 O1 0.694 21.224 30.356 40.554

!ATOM C11!
!INVARIOMNAME C1c1c1c1c_0!
BEDE C11 C8 0.638 20.471 30.349 40.560
BEDE C11 C10 0.629 20.471 30.349 40.560
BEDE C11 C18 0.642 20.471 30.349 40.560
BEDE C11 C19 0.653 20.471 30.349 40.560

!ATOM C12!
!INVARIOMNAME 6-C#6c[#6c1c]#6c[#6c1c]1n_0!
BEDE C12 N1 0.706 20.516 30.451 40.576
BEDE C12 C13 0.670 20.747 30.250 40.576
BEDE C12 C17 0.658 20.747 30.250 40.576

!ATOM C13!
!INVARIOMNAME 6-C#6c[#6c1br]#6c[#6c1c]1h_0!
BEDE C13 C12 0.781 20.409 30.078 40.405
BEDE C13 C14 0.886 20.590 30.108 40.405
BEDE C13 H13 0.310 20.788 30.319 40.405

!ATOM H13!
!INVARIOMNAME H@6c&6-C#6c[2s#6n]#6c[#6n1h]1h_0!
BEDE H13 C13 0.493 20.455 30.341 40.558

!ATOM C14!
!INVARIOMNAME 6-C#6c[#6c1br]#6c[#6c1br]1h_0!
BEDE C14 H14 0.330 20.652 30.426 40.456
BEDE C14 C13 0.921 20.597 30.119 40.456
BEDE C14 C15 0.902 20.597 30.119 40.456

!ATOM H14!
!INVARIOMNAME H@6c&6-C#6c[2s#6n]#6c[#6n1h]1h_0!
BEDE H14 C14 0.493 20.455 30.341 40.558

!ATOM C15!
!INVARIOMNAME 6-C#6c[#6c1br]#6c[#6c1br]1h_0!
BEDE C15 H15 0.330 20.652 30.426 40.456
BEDE C15 C14 0.902 20.597 30.119 40.456
BEDE C15 C16 0.890 20.597 30.119 40.456

!ATOM H15!
!INVARIOMNAME H@6c&6-C#6c[2s#6n]#6c[#6n1h]1h_0!
BEDE H15 C15 0.493 20.455 30.341 40.558

!ATOM C16!
!INVARIOMNAME 6-C#6c[#6c1br]#6c[#6c1br]1h_0!
BEDE C16 H16 0.330 20.652 30.426 40.456
BEDE C16 C15 0.890 20.597 30.119 40.456
BEDE C16 C17 0.914 20.597 30.119 40.456

!ATOM H16!
!INVARIOMNAME H@6c&6-C#6c[2s#6n]#6c[#6n1h]1h_0!
BEDE H16 C16 0.493 20.455 30.341 40.558

!ATOM C17!
!INVARIOMNAME 6-C#6c[#6c1br]#6c[#6c1c]1h_0!
BEDE C17 C12 0.767 20.409 30.078 40.405
BEDE C17 C16 0.880 20.590 30.108 40.405
BEDE C17 H17 0.310 20.788 30.319 40.405

!ATOM H17!
!INVARIOMNAME H@6c&6-C#6c[2s#6n]#6c[#6n1h]1h_0!
BEDE H17 C17 0.493 20.455 30.341 40.558

!ATOM C18!
!INVARIOMNAME C1c1c1h1h_0!
BEDE C18 H18A 0.326 20.709 30.398 40.568
BEDE C18 H18B 0.326 20.709 30.398 40.568
BEDE C18 C11 0.701 20.523 30.369 40.568
BEDE C18 C20 0.704 20.523 30.369 40.568

!ATOM H18A!
!INVARIOMNAME H1c[1c1c1h]&C1c1c1h1h_0!
BEDE H18A C18 0.532 20.409 30.382 40.568

!ATOM H18B!
!INVARIOMNAME H1c[1c1c1h]&C1c1c1h1h_0!
BEDE H18B C18 0.532 20.409 30.382 40.568

!ATOM C19!
!INVARIOMNAME C1c1c1h1h_0!
BEDE C19 H19A 0.326 20.709 30.398 40.568
BEDE C19 H19B 0.326 20.709 30.398 40.568
BEDE C19 C11 0.713 20.523 30.369 40.568
BEDE C19 C20 0.692 20.523 30.369 40.568

!ATOM H19A!
!INVARIOMNAME H1c[1c1c1h]&C1c1c1h1h_0!
BEDE H19A C19 0.532 20.409 30.382 40.568

!ATOM H19B!
!INVARIOMNAME H1c[1c1c1h]&C1c1c1h1h_0!
BEDE H19B C19 0.532 20.409 30.382 40.568

!ATOM C20!
!INVARIOMNAME C1s[1c]1c1c1h_0!
BEDE C20 H20 0.325 20.695 30.408 40.572
BEDE C20 S1 0.957 20.681 30.368 40.572
BEDE C20 C18 1.157 20.449 30.344 40.572
BEDE C20 C19 1.137 20.449 30.344 40.572

!ATOM H20!
!INVARIOMNAME H@3c&3-C#3c[#3c@6n1h]#3c[#3c1h1h]1br1h_0!
BEDE H20 C20 0.490 20.314 30.091 40.470

!ATOM C21!
!INVARIOMNAME 6-C#6c[#6c1c]#6c[#6c1c]1s[2o2o1c]_0!
BEDE C21 S1 1.015 20.611 30.239 40.593
BEDE C21 C22 0.864 20.560 30.292 40.593
BEDE C21 C26 0.859 20.560 30.292 40.593

!ATOM C22!
!INVARIOMNAME 6-C#6c[#6c1br]#6c[#6c1c]1h_0!
BEDE C22 C21 0.783 20.409 30.078 40.405
BEDE C22 C23 0.887 20.590 30.108 40.405
BEDE C22 H22 0.310 20.788 30.319 40.405

!ATOM H22!
!INVARIOMNAME H@6c&6-C#6c[2s#6n]#6c[#6n1h]1h_0!
BEDE H22 C22 0.493 20.455 30.341 40.558

!ATOM C23!
!INVARIOMNAME 6-C#6c[#6c1br]#6c[#6c1br]1h_0!
BEDE C23 H23 0.330 20.652 30.426 40.456
BEDE C23 C22 0.922 20.597 30.119 40.456
BEDE C23 C24 0.899 20.597 30.119 40.456

!ATOM H23!
!INVARIOMNAME H@6c&6-C#6c[2s#6n]#6c[#6n1h]1h_0!
BEDE H23 C23 0.493 20.455 30.341 40.558

!ATOM C24!
!INVARIOMNAME 6-C#6c[#6c1br]#6c[#6c1br]1h_0!
BEDE C24 H24 0.330 20.652 30.426 40.456
BEDE C24 C23 0.899 20.597 30.119 40.456
BEDE C24 C25 0.910 20.597 30.119 40.456

!ATOM H24!
!INVARIOMNAME H@6c&6-C#6c[2s#6n]#6c[#6n1h]1h_0!
BEDE H24 C24 0.493 20.455 30.341 40.558

!ATOM C25!
!INVARIOMNAME 6-C#6c[#6c1br]#6c[#6c1br]1h_0!
BEDE C25 H25 0.330 20.652 30.426 40.456
BEDE C25 C24 0.910 20.597 30.119 40.456
BEDE C25 C26 0.916 20.597 30.119 40.456

!ATOM H25!
!INVARIOMNAME H@6c&6-C#6c[2s#6n]#6c[#6n1h]1h_0!
BEDE H25 C25 0.493 20.455 30.341 40.558

!ATOM C26!
!INVARIOMNAME 6-C#6c[#6c1br]#6c[#6c1c]1h_0!
BEDE C26 C21 0.778 20.409 30.078 40.405
BEDE C26 C25 0.881 20.590 30.108 40.405
BEDE C26 H26 0.310 20.788 30.319 40.405

!ATOM H26!
!INVARIOMNAME H@6c&6-C#6c[2s#6n]#6c[#6n1h]1h_0!
BEDE H26 C26 0.493 20.455 30.341 40.558
;
91538
